data_7031069
loop_
_publ_author_name
'David, B.'
'Monkowius, U.'
'Rust, J.'
'Lehmann, C. W.'
'Hyzak, L.'
'Mohr, F.'

_publ_section_title
;
 Gold(iii) compounds containing a chelating, dicarbanionic ligand derived
 from 4,4'-di-tert-butylbiphenyl.
;
_journal_issue 28
_journal_name_full 'Dalton transactions (Cambridge, England : 2003)'
_journal_page_first 11059
_journal_page_last 11066
_journal_paper_doi 10.1039/c4dt00778f
_journal_volume 43
_journal_year 2014
_chemical_formula_moiety 'C25 H29 Au Cl N'
_chemical_formula_sum 'C25 H29 Au Cl N'
_chemical_formula_weight 575.91
_space_group_crystal_system monoclinic
_space_group_IT_number 14
_space_group_name_Hall '-P 2yn'
_space_group_name_H-M_alt 'P 1 21/n 1'
_symmetry_cell_setting monoclinic
_symmetry_Int_Tables_number 14
_symmetry_space_group_name_Hall '-P 2yn'
_symmetry_space_group_name_H-M 'P 1 21/n 1'
_atom_sites_solution_hydrogens geom
_atom_sites_solution_primary direct
_atom_sites_solution_secondary difmap
_audit_block_code BDB-Py
_audit_creation_date 2012-06-15
_audit_creation_method
;
  Olex2 1.1
  (compiled 2011.11.01 svn.r2039, GUI svn.r3906)
;
_cell_angle_alpha 90.00
_cell_angle_beta 110.308(10)
_cell_angle_gamma 90.00
_cell_formula_units_Z 8
_cell_length_a 13.2484(12)
_cell_length_b 24.8662(9)
_cell_length_c 14.5612(13)
_cell_measurement_reflns_used 112900
_cell_measurement_temperature 100
_cell_measurement_theta_max 35.9978
_cell_measurement_theta_min 2.6984
_cell_volume 4498.8(7)
_computing_cell_refinement 'DENZO (Bruker AXS, 2006)'
_computing_data_collection 'DATCOL (Bruker AXS, 2006)'
_computing_data_reduction 'DENZO (Bruker AXS, 2006)'
_computing_molecular_graphics 'DIAMOND (Crystal Impact GbR, 2005)'
_computing_publication_material
;
O. V. Dolomanov, L. J. Bourhis, R. J. Gildea, J. A. K. Howard and H. Puschmann,
OLEX2: a complete structure solution, refinement and analysis program.
J. Appl. Cryst. (2009). 42, 339-341.
;
_computing_structure_refinement 'SHELXL-97 (Sheldrick, 2008)'
_computing_structure_solution 'SHELXS-97 (Sheldrick, 2008)'
_diffrn_ambient_temperature 100
_diffrn_detector_area_resol_mean 18.02
_diffrn_measured_fraction_theta_full 0.999
_diffrn_measured_fraction_theta_max 0.998
_diffrn_measurement_device_type 'Bruker AXS Enraf-Nonius KappaCCD'
_diffrn_measurement_method 'CCD \f- and \w-scans'
_diffrn_radiation_monochromator graphite
_diffrn_radiation_source '0.2 x 2mm^2^ focus rotating anode'
_diffrn_radiation_type MoK\a
_diffrn_radiation_wavelength 0.71073
_diffrn_reflns_av_R_equivalents 0.0362
_diffrn_reflns_av_unetI/netI 0.0299
_diffrn_reflns_limit_h_max 21
_diffrn_reflns_limit_h_min -21
_diffrn_reflns_limit_k_max 40
_diffrn_reflns_limit_k_min -41
_diffrn_reflns_limit_l_max 24
_diffrn_reflns_limit_l_min -24
_diffrn_reflns_number 103010
_diffrn_reflns_theta_full 27.50
_diffrn_reflns_theta_max 36.00
_diffrn_reflns_theta_min 2.70
_exptl_absorpt_coefficient_mu 6.669
_exptl_absorpt_correction_T_max 0.56359
_exptl_absorpt_correction_T_min 0.29445
_exptl_absorpt_correction_type gaussian
_exptl_absorpt_process_details 'SADABS (Bruker AXS, 2008)'
_exptl_crystal_colour yellow
_exptl_crystal_density_diffrn 1.701
_exptl_crystal_description prism
_exptl_crystal_F_000 2256
_exptl_crystal_size_max 0.22
_exptl_crystal_size_mid 0.20
_exptl_crystal_size_min 0.09
_refine_diff_density_max 2.000
_refine_diff_density_min -1.598
_refine_diff_density_rms 0.147
_refine_ls_extinction_method none
_refine_ls_goodness_of_fit_ref 1.109
_refine_ls_hydrogen_treatment constr
_refine_ls_matrix_type full
_refine_ls_number_parameters 517
_refine_ls_number_reflns 21266
_refine_ls_number_restraints 0
_refine_ls_restrained_S_all 1.109
_refine_ls_R_factor_all 0.0399
_refine_ls_R_factor_gt 0.0269
_refine_ls_shift/su_max 0.005
_refine_ls_shift/su_mean 0.000
_refine_ls_structure_factor_coef Fsqd
_refine_ls_weighting_details 'calc w=1/[\s^2^(Fo^2^)+(0.0132P)^2^+5.7581P] where P=(Fo^2^+2Fc^2^)/3'
_refine_ls_weighting_scheme calc
_refine_ls_wR_factor_gt 0.0479
_refine_ls_wR_factor_ref 0.0515
_reflns_number_gt 17850
_reflns_number_total 21266
_reflns_threshold_expression >2sigma(I)
_cod_data_source_file c4dt00778f1.cif
_cod_data_source_block 3
_cod_depositor_comments
;
The following automatic conversions were performed:

'_symmetry_cell_setting' value 'MONOCLINIC' changed to 'monoclinic'
according to
/usr/data/users/saulius/crontab/automatic-downloads/rss-feeds/RSC/lib/dictionaries/cif_core.dic
dictionary named 'cif_core.dic' version 2.4.2 from 2011-04-26.

Automatic conversion script
Id: cif_fix_values 2281 2013-09-26 08:29:07Z andrius 

 Adding full bibliography for 7031068--7031072.cif.
;
_cod_original_cell_volume 4498.8(6)
_cod_original_sg_symbol_Hall '-p 2yn (#14:b2)'
_cod_original_sg_symbol_H-M P21/n
_cod_database_code 7031069

loop_
_space_group_symop_id
_space_group_symop_operation_xyz
1 'x, y, z'
2 '-x+1/2, y+1/2, -z+1/2'
3 '-x, -y, -z'
4 'x-1/2, -y-1/2, z-1/2'

loop_
_atom_site_label
_atom_site_type_symbol
_atom_site_fract_x
_atom_site_fract_y
_atom_site_fract_z
_atom_site_U_iso_or_equiv
_atom_site_adp_type
_atom_site_occupancy
_atom_site_symmetry_multiplicity
_atom_site_calc_flag
_atom_site_refinement_flags
Au1 Au 0.834028(6) 0.688579(3) 0.329811(5) 0.01177(2) Uani 1 1 d .
Au2 Au 0.576450(6) 0.393931(3) 0.160988(5) 0.01305(2) Uani 1 1 d .
Cl1 Cl 0.70462(4) 0.72158(2) 0.39502(4) 0.01878(9) Uani 1 1 d .
Cl2 Cl 0.50031(4) 0.31342(2) 0.19470(4) 0.01997(9) Uani 1 1 d .
N21 N 0.75482(13) 0.73301(7) 0.19932(12) 0.0140(3) Uani 1 1 d .
N51 N 0.54085(14) 0.36495(7) 0.01399(12) 0.0148(3) Uani 1 1 d .
C1 C 0.94959(16) 0.65946(8) 0.28197(14) 0.0123(3) Uani 1 1 d .
C2 C 0.97745(16) 0.68134(8) 0.20644(14) 0.0148(3) Uani 1 1 d .
H2 H 0.9433 0.7125 0.1754 0.018 Uiso 1 1 calc R
C3 C 1.05686(17) 0.65705(9) 0.17598(15) 0.0163(4) Uani 1 1 d .
C4 C 1.10370(18) 0.60962(9) 0.22254(16) 0.0199(4) Uani 1 1 d .
H4 H 1.1518 0.5913 0.2001 0.024 Uiso 1 1 calc R
C5 C 1.08026(18) 0.58902(9) 0.30185(16) 0.0191(4) Uani 1 1 d .
H5 H 1.1146 0.5580 0.3331 0.023 Uiso 1 1 calc R
C6 C 1.00547(16) 0.61482(8) 0.33445(14) 0.0142(3) Uani 1 1 d .
C7 C 0.98435(16) 0.60378(8) 0.42487(14) 0.0147(3) Uani 1 1 d .
C8 C 1.03817(18) 0.56657(9) 0.49653(16) 0.0188(4) Uani 1 1 d .
H8 H 1.0852 0.5421 0.4846 0.023 Uiso 1 1 calc R
C9 C 1.02197(19) 0.56575(9) 0.58604(16) 0.0195(4) Uani 1 1 d .
H9 H 1.0589 0.5408 0.6334 0.023 Uiso 1 1 calc R
C10 C 0.95144(18) 0.60166(9) 0.60580(15) 0.0181(4) Uani 1 1 d .
C11 C 0.89265(17) 0.63737(9) 0.53119(15) 0.0165(4) Uani 1 1 d .
H11 H 0.8422 0.6603 0.5417 0.020 Uiso 1 1 calc R
C12 C 0.90932(16) 0.63864(8) 0.44255(14) 0.0140(3) Uani 1 1 d .
C13 C 1.09288(18) 0.68536(9) 0.09911(16) 0.0190(4) Uani 1 1 d .
C14 C 1.1581(3) 0.73540(12) 0.1464(2) 0.0348(6) Uani 1 1 d .
H14A H 1.1151 0.7582 0.1713 0.052 Uiso 1 1 calc R
H14B H 1.1784 0.7546 0.0983 0.052 Uiso 1 1 calc R
H14C H 1.2216 0.7246 0.1992 0.052 Uiso 1 1 calc R
C15 C 0.9957(2) 0.70215(15) 0.0110(2) 0.0391(7) Uani 1 1 d .
H15A H 0.9549 0.6708 -0.0184 0.059 Uiso 1 1 calc R
H15B H 1.0199 0.7201 -0.0360 0.059 Uiso 1 1 calc R
H15C H 0.9513 0.7261 0.0321 0.059 Uiso 1 1 calc R
C16 C 1.1640(3) 0.64925(12) 0.0616(2) 0.0356(7) Uani 1 1 d .
H16A H 1.2283 0.6401 0.1149 0.053 Uiso 1 1 calc R
H16B H 1.1827 0.6680 0.0122 0.053 Uiso 1 1 calc R
H16C H 1.1255 0.6170 0.0343 0.053 Uiso 1 1 calc R
C17 C 0.93651(19) 0.60352(9) 0.70568(15) 0.0200(4) Uani 1 1 d .
C18 C 1.0239(3) 0.57150(16) 0.7837(2) 0.0435(8) Uani 1 1 d .
H18A H 1.0195 0.5343 0.7650 0.065 Uiso 1 1 calc R
H18B H 1.0134 0.5747 0.8455 0.065 Uiso 1 1 calc R
H18C H 1.0934 0.5854 0.7896 0.065 Uiso 1 1 calc R
C19 C 0.9411(4) 0.66167(13) 0.7403(2) 0.0510(10) Uani 1 1 d .
H19A H 1.0074 0.6778 0.7417 0.076 Uiso 1 1 calc R
H19B H 0.9370 0.6624 0.8049 0.076 Uiso 1 1 calc R
H19C H 0.8816 0.6814 0.6962 0.076 Uiso 1 1 calc R
C20 C 0.8274(2) 0.57956(15) 0.6946(2) 0.0386(7) Uani 1 1 d .
H20A H 0.7720 0.5990 0.6452 0.058 Uiso 1 1 calc R
H20B H 0.8154 0.5820 0.7558 0.058 Uiso 1 1 calc R
H20C H 0.8257 0.5425 0.6756 0.058 Uiso 1 1 calc R
C22 C 0.73050(17) 0.70763(9) 0.11262(15) 0.0173(4) Uani 1 1 d .
H22 H 0.7460 0.6712 0.1122 0.021 Uiso 1 1 calc R
C23 C 0.68334(18) 0.73375(11) 0.02432(16) 0.0225(4) Uani 1 1 d .
H23 H 0.6675 0.7153 -0.0346 0.027 Uiso 1 1 calc R
C24 C 0.66010(19) 0.78803(11) 0.02526(18) 0.0260(5) Uani 1 1 d .
H24 H 0.6292 0.8067 -0.0331 0.031 Uiso 1 1 calc R
C25 C 0.6834(2) 0.81413(10) 0.11421(19) 0.0255(5) Uani 1 1 d .
H25 H 0.6679 0.8505 0.1164 0.031 Uiso 1 1 calc R
C26 C 0.73017(17) 0.78533(9) 0.19989(17) 0.0189(4) Uani 1 1 d .
H26 H 0.7449 0.8028 0.2596 0.023 Uiso 1 1 calc R
C31 C 0.65648(16) 0.46080(8) 0.14494(15) 0.0141(3) Uani 1 1 d .
C32 C 0.67549(16) 0.47472(8) 0.05986(15) 0.0156(3) Uani 1 1 d .
H32 H 0.6462 0.4538 0.0039 0.019 Uiso 1 1 calc R
C33 C 0.73798(16) 0.51974(8) 0.05701(15) 0.0151(3) Uani 1 1 d .
C34 C 0.78424(17) 0.54891(9) 0.14353(16) 0.0175(4) Uani 1 1 d .
H34 H 0.8287 0.5779 0.1441 0.021 Uiso 1 1 calc R
C35 C 0.76522(17) 0.53550(8) 0.22870(16) 0.0165(4) Uani 1 1 d .
H35 H 0.7965 0.5558 0.2851 0.020 Uiso 1 1 calc R
C36 C 0.69960(16) 0.49185(8) 0.23033(15) 0.0150(3) Uani 1 1 d .
C37 C 0.67271(16) 0.47277(8) 0.31421(15) 0.0152(3) Uani 1 1 d .
C38 C 0.69979(18) 0.49724(9) 0.40557(16) 0.0189(4) Uani 1 1 d .
H38 H 0.7390 0.5291 0.4180 0.023 Uiso 1 1 calc R
C39 C 0.66807(18) 0.47400(9) 0.47838(16) 0.0199(4) Uani 1 1 d .
H39 H 0.6870 0.4908 0.5391 0.024 Uiso 1 1 calc R
C40 C 0.60898(17) 0.42649(9) 0.46291(15) 0.0172(4) Uani 1 1 d .
C41 C 0.58244(18) 0.40202(9) 0.37051(15) 0.0177(4) Uani 1 1 d .
H41 H 0.5437 0.3700 0.3584 0.021 Uiso 1 1 calc R
C42 C 0.61282(17) 0.42459(9) 0.29753(15) 0.0154(3) Uani 1 1 d .
C43 C 0.75934(17) 0.53573(9) -0.03627(16) 0.0167(4) Uani 1 1 d .
C44 C 0.7420(2) 0.59650(9) -0.05433(18) 0.0229(4) Uani 1 1 d .
H44A H 0.6700 0.6058 -0.0590 0.034 Uiso 1 1 calc R
H44B H 0.7527 0.6059 -0.1143 0.034 Uiso 1 1 calc R
H44C H 0.7925 0.6158 -0.0010 0.034 Uiso 1 1 calc R
C45 C 0.87634(19) 0.52181(11) -0.02218(19) 0.0256(5) Uani 1 1 d .
H45A H 0.8917 0.5321 -0.0795 0.038 Uiso 1 1 calc R
H45B H 0.8872 0.4838 -0.0119 0.038 Uiso 1 1 calc R
H45C H 0.9235 0.5408 0.0337 0.038 Uiso 1 1 calc R
C46 C 0.6849(2) 0.50619(11) -0.12692(17) 0.0259(5) Uani 1 1 d .
H46A H 0.6112 0.5126 -0.1334 0.039 Uiso 1 1 calc R
H46B H 0.6994 0.4683 -0.1200 0.039 Uiso 1 1 calc R
H46C H 0.6973 0.5192 -0.1842 0.039 Uiso 1 1 calc R
C47 C 0.57402(19) 0.39949(10) 0.54188(16) 0.0206(4) Uani 1 1 d .
C48 C 0.6360(2) 0.34622(11) 0.57251(19) 0.0289(5) Uani 1 1 d .
H48A H 0.6224 0.3236 0.5161 0.043 Uiso 1 1 calc R
H48B H 0.6124 0.3283 0.6200 0.043 Uiso 1 1 calc R
H48C H 0.7117 0.3535 0.6006 0.043 Uiso 1 1 calc R
C49 C 0.4526(2) 0.38752(12) 0.50036(19) 0.0283(5) Uani 1 1 d .
H49A H 0.4136 0.4204 0.4790 0.042 Uiso 1 1 calc R
H49B H 0.4306 0.3713 0.5503 0.042 Uiso 1 1 calc R
H49C H 0.4376 0.3633 0.4459 0.042 Uiso 1 1 calc R
C50 C 0.5956(2) 0.43511(11) 0.63235(17) 0.0266(5) Uani 1 1 d .
H50A H 0.6714 0.4422 0.6608 0.040 Uiso 1 1 calc R
H50B H 0.5716 0.4170 0.6793 0.040 Uiso 1 1 calc R
H50C H 0.5574 0.4684 0.6137 0.040 Uiso 1 1 calc R
C52 C 0.57904(19) 0.31664(9) 0.00109(16) 0.0199(4) Uani 1 1 d .
H52 H 0.6195 0.2971 0.0560 0.024 Uiso 1 1 calc R
C53 C 0.5608(2) 0.29464(10) -0.09055(18) 0.0241(5) Uani 1 1 d .
H53 H 0.5888 0.2611 -0.0969 0.029 Uiso 1 1 calc R
C54 C 0.50039(19) 0.32322(11) -0.17249(17) 0.0240(5) Uani 1 1 d .
H54 H 0.4873 0.3094 -0.2349 0.029 Uiso 1 1 calc R
C55 C 0.45957(18) 0.37297(10) -0.15987(16) 0.0218(4) Uani 1 1 d .
H55 H 0.4182 0.3928 -0.2139 0.026 Uiso 1 1 calc R
C56 C 0.48094(17) 0.39283(9) -0.06617(15) 0.0176(4) Uani 1 1 d .
H56 H 0.4534 0.4262 -0.0581 0.021 Uiso 1 1 calc R

loop_
_atom_site_aniso_label
_atom_site_aniso_U_11
_atom_site_aniso_U_22
_atom_site_aniso_U_33
_atom_site_aniso_U_23
_atom_site_aniso_U_13
_atom_site_aniso_U_12
Au1 0.01218(3) 0.01322(3) 0.00988(3) -0.00016(2) 0.00380(2) -0.00006(2)
Au2 0.01389(3) 0.01143(3) 0.01285(3) -0.00093(2) 0.00339(2) -0.00180(2)
Cl1 0.0163(2) 0.0262(3) 0.0158(2) -0.00167(18) 0.00804(17) 0.00138(18)
Cl2 0.0246(2) 0.0157(2) 0.0167(2) 0.00107(17) 0.00345(18) -0.00672(19)
N21 0.0123(7) 0.0166(8) 0.0129(7) 0.0014(6) 0.0040(6) 0.0009(6)
N51 0.0150(7) 0.0150(8) 0.0132(7) -0.0019(6) 0.0032(6) -0.0018(6)
C1 0.0136(8) 0.0120(8) 0.0110(7) -0.0017(6) 0.0040(6) -0.0005(6)
C2 0.0157(8) 0.0155(9) 0.0136(8) -0.0007(7) 0.0056(7) -0.0016(7)
C3 0.0160(8) 0.0189(10) 0.0155(8) -0.0016(7) 0.0072(7) -0.0011(7)
C4 0.0193(9) 0.0234(11) 0.0184(9) -0.0023(8) 0.0082(8) 0.0039(8)
C5 0.0201(9) 0.0192(10) 0.0180(9) 0.0012(7) 0.0064(8) 0.0057(8)
C6 0.0138(8) 0.0142(9) 0.0134(8) -0.0004(6) 0.0031(6) -0.0001(7)
C7 0.0158(8) 0.0139(9) 0.0127(8) 0.0001(7) 0.0028(6) -0.0016(7)
C8 0.0226(10) 0.0153(9) 0.0169(9) 0.0020(7) 0.0047(8) 0.0010(8)
C9 0.0239(10) 0.0153(9) 0.0159(9) 0.0043(7) 0.0028(8) -0.0017(8)
C10 0.0210(9) 0.0178(10) 0.0141(8) 0.0012(7) 0.0044(7) -0.0055(8)
C11 0.0171(9) 0.0183(9) 0.0140(8) 0.0005(7) 0.0052(7) -0.0027(7)
C12 0.0155(8) 0.0144(9) 0.0109(7) 0.0015(6) 0.0031(6) -0.0007(7)
C13 0.0188(9) 0.0234(11) 0.0178(9) -0.0013(8) 0.0104(8) -0.0016(8)
C14 0.0498(17) 0.0307(14) 0.0314(13) -0.0068(11) 0.0238(13) -0.0169(13)
C15 0.0293(13) 0.067(2) 0.0234(12) 0.0164(13) 0.0126(11) 0.0052(14)
C16 0.0493(17) 0.0305(14) 0.0436(16) 0.0013(12) 0.0374(15) 0.0045(12)
C17 0.0251(10) 0.0218(10) 0.0125(8) 0.0026(7) 0.0056(7) -0.0029(9)
C18 0.0339(15) 0.077(2) 0.0187(11) 0.0170(13) 0.0077(11) 0.0126(15)
C19 0.104(3) 0.0317(16) 0.0245(13) -0.0027(11) 0.0314(18) -0.0069(18)
C20 0.0310(14) 0.064(2) 0.0236(12) 0.0010(13) 0.0126(11) -0.0110(14)
C22 0.0167(9) 0.0203(10) 0.0137(8) -0.0005(7) 0.0039(7) -0.0005(8)
C23 0.0187(9) 0.0330(13) 0.0135(9) 0.0031(8) 0.0026(7) 0.0016(9)
C24 0.0192(10) 0.0358(14) 0.0215(10) 0.0128(9) 0.0054(8) 0.0090(9)
C25 0.0236(11) 0.0225(11) 0.0290(12) 0.0073(9) 0.0074(9) 0.0092(9)
C26 0.0153(9) 0.0181(10) 0.0220(10) 0.0006(8) 0.0047(7) 0.0044(7)
C31 0.0134(8) 0.0115(8) 0.0171(8) -0.0015(6) 0.0048(7) -0.0019(7)
C32 0.0155(8) 0.0138(9) 0.0175(8) -0.0020(7) 0.0058(7) -0.0010(7)
C33 0.0144(8) 0.0136(9) 0.0179(8) 0.0005(7) 0.0064(7) 0.0008(7)
C34 0.0153(9) 0.0160(9) 0.0198(9) 0.0000(7) 0.0042(7) -0.0023(7)
C35 0.0177(9) 0.0129(9) 0.0178(9) -0.0022(7) 0.0048(7) -0.0028(7)
C36 0.0146(8) 0.0141(9) 0.0154(8) -0.0009(7) 0.0041(7) -0.0007(7)
C37 0.0153(8) 0.0140(9) 0.0153(8) 0.0000(7) 0.0039(7) 0.0003(7)
C38 0.0204(9) 0.0164(9) 0.0191(9) -0.0033(7) 0.0056(8) -0.0026(8)
C39 0.0220(10) 0.0213(10) 0.0157(9) -0.0039(8) 0.0056(8) -0.0002(8)
C40 0.0170(9) 0.0192(10) 0.0150(8) -0.0005(7) 0.0050(7) 0.0016(7)
C41 0.0195(9) 0.0175(10) 0.0159(8) -0.0006(7) 0.0058(7) -0.0025(8)
C42 0.0156(8) 0.0155(9) 0.0143(8) -0.0023(7) 0.0044(7) -0.0014(7)
C43 0.0164(9) 0.0167(9) 0.0198(9) 0.0001(7) 0.0098(7) 0.0003(7)
C44 0.0275(11) 0.0193(10) 0.0257(11) 0.0039(8) 0.0140(9) 0.0024(9)
C45 0.0208(10) 0.0298(13) 0.0300(12) 0.0052(10) 0.0138(9) 0.0047(9)
C46 0.0319(12) 0.0281(12) 0.0191(10) -0.0008(9) 0.0105(9) -0.0070(10)
C47 0.0223(10) 0.0238(11) 0.0171(9) -0.0009(8) 0.0087(8) -0.0015(9)
C48 0.0372(14) 0.0264(13) 0.0251(11) 0.0048(9) 0.0135(10) 0.0037(11)
C49 0.0257(11) 0.0363(14) 0.0262(11) -0.0030(10) 0.0134(10) -0.0054(10)
C50 0.0295(12) 0.0339(14) 0.0188(10) -0.0028(9) 0.0112(9) -0.0029(10)
C52 0.0224(10) 0.0164(10) 0.0187(9) -0.0013(7) 0.0042(8) 0.0027(8)
C53 0.0248(11) 0.0221(11) 0.0259(11) -0.0083(9) 0.0095(9) 0.0006(9)
C54 0.0212(10) 0.0331(13) 0.0173(9) -0.0079(9) 0.0063(8) -0.0033(9)
C55 0.0154(9) 0.0319(12) 0.0163(9) 0.0007(8) 0.0033(7) 0.0012(9)
C56 0.0169(9) 0.0180(10) 0.0176(9) 0.0002(7) 0.0055(7) -0.0002(8)

loop_
_atom_type_symbol
_atom_type_description
_atom_type_scat_dispersion_real
_atom_type_scat_dispersion_imag
_atom_type_scat_source
C C 0.0033 0.0016 'International Tables Vol C Tables 4.2.6.8 and 6.1.1.4'
H H 0.0000 0.0000 'International Tables Vol C Tables 4.2.6.8 and 6.1.1.4'
Au Au -2.0133 8.8022 'International Tables Vol C Tables 4.2.6.8 and 6.1.1.4'
Cl Cl 0.1484 0.1585 'International Tables Vol C Tables 4.2.6.8 and 6.1.1.4'
N N 0.0061 0.0033 'International Tables Vol C Tables 4.2.6.8 and 6.1.1.4'

loop_
_exptl_crystal_face_index_h
_exptl_crystal_face_index_k
_exptl_crystal_face_index_l
_exptl_crystal_face_perp_dist
0.00 0.00 1.00 0.0500
0.00 0.00 -1.00 0.0400
2.00 0.00 -1.00 0.0900
0.00 1.00 0.00 0.1400
-2.00 2.00 1.00 0.1100
0.00 -1.00 0.00 0.1200
-2.00 -8.00 1.00 0.1000
-2.00 8.00 1.00 0.1200

loop_
_geom_angle_atom_site_label_1
_geom_angle_atom_site_label_2
_geom_angle_atom_site_label_3
_geom_angle
N21 Au1 Cl1 88.68(5)
C1 Au1 Cl1 176.81(6)
C1 Au1 N21 94.35(7)
C1 Au1 C12 80.85(8)
C12 Au1 Cl1 96.23(6)
C12 Au1 N21 172.85(7)
N51 Au2 Cl2 87.77(5)
C31 Au2 Cl2 173.64(6)
C31 Au2 N51 95.90(7)
C42 Au2 Cl2 95.05(6)
C42 Au2 N51 177.18(8)
C42 Au2 C31 81.30(8)
C22 N21 Au1 118.44(14)
C26 N21 Au1 122.84(14)
C26 N21 C22 118.72(19)
C52 N51 Au2 118.45(14)
C52 N51 C56 118.34(18)
C56 N51 Au2 123.21(14)
C2 C1 Au1 125.03(15)
C2 C1 C6 120.43(18)
C6 C1 Au1 114.49(14)
C1 C2 C3 120.92(19)
C2 C3 C13 119.22(19)
C4 C3 C2 117.62(19)
C4 C3 C13 123.03(19)
C5 C4 C3 121.6(2)
C4 C5 C6 120.1(2)
C1 C6 C7 114.11(17)
C5 C6 C1 118.76(18)
C5 C6 C7 126.87(19)
C8 C7 C6 126.22(19)
C8 C7 C12 118.85(18)
C12 C7 C6 114.60(18)
C7 C8 C9 120.4(2)
C8 C9 C10 121.1(2)
C9 C10 C11 118.39(19)
C9 C10 C17 122.1(2)
C11 C10 C17 119.5(2)
C12 C11 C10 120.6(2)
C7 C12 Au1 114.19(14)
C11 C12 Au1 125.28(16)
C11 C12 C7 120.53(19)
C3 C13 C14 108.31(18)
C3 C13 C16 112.2(2)
C15 C13 C3 110.73(19)
C15 C13 C14 109.5(2)
C15 C13 C16 107.7(2)
C16 C13 C14 108.3(2)
C18 C17 C10 112.0(2)
C19 C17 C10 109.80(19)
C19 C17 C18 108.3(3)
C20 C17 C10 108.54(19)
C20 C17 C18 108.7(2)
C20 C17 C19 109.5(3)
N21 C22 C23 122.4(2)
C22 C23 C24 118.6(2)
C25 C24 C23 119.2(2)
C24 C25 C26 119.0(2)
N21 C26 C25 122.0(2)
C32 C31 Au2 124.75(15)
C32 C31 C36 120.51(19)
C36 C31 Au2 114.62(15)
C31 C32 C33 121.10(19)
C32 C33 C43 121.73(18)
C34 C33 C32 117.81(19)
C34 C33 C43 120.42(19)
C35 C34 C33 121.4(2)
C34 C35 C36 120.59(19)
C31 C36 C37 114.69(18)
C35 C36 C31 118.45(19)
C35 C36 C37 126.82(19)
C38 C37 C36 126.77(19)
C38 C37 C42 118.61(19)
C42 C37 C36 114.62(18)
C37 C38 C39 120.0(2)
C40 C39 C38 122.0(2)
C39 C40 C41 117.54(19)
C39 C40 C47 123.29(19)
C41 C40 C47 119.16(19)
C42 C41 C40 121.2(2)
C37 C42 Au2 114.63(14)
C41 C42 Au2 124.71(16)
C41 C42 C37 120.66(19)
C33 C43 C44 110.11(17)
C33 C43 C46 112.15(18)
C45 C43 C33 108.20(18)
C45 C43 C44 109.22(19)
C45 C43 C46 109.04(19)
C46 C43 C44 108.07(19)
C40 C47 C48 108.91(18)
C40 C47 C49 109.67(19)
C49 C47 C48 109.1(2)
C50 C47 C40 112.1(2)
C50 C47 C48 109.1(2)
C50 C47 C49 107.93(19)
N51 C52 C53 122.7(2)
C54 C53 C52 119.0(2)
C53 C54 C55 118.7(2)
C56 C55 C54 119.5(2)
N51 C56 C55 121.7(2)

loop_
_geom_bond_atom_site_label_1
_geom_bond_atom_site_label_2
_geom_bond_distance
Au1 Cl1 2.3757(5)
Au1 N21 2.1326(17)
Au1 C1 2.0233(19)
Au1 C12 2.024(2)
Au2 Cl2 2.3686(5)
Au2 N51 2.1500(17)
Au2 C31 2.029(2)
Au2 C42 2.025(2)
N21 C22 1.347(3)
N21 C26 1.342(3)
N51 C52 1.342(3)
N51 C56 1.353(3)
C1 C2 1.387(3)
C1 C6 1.404(3)
C2 C3 1.411(3)
C3 C4 1.394(3)
C3 C13 1.532(3)
C4 C5 1.393(3)
C5 C6 1.395(3)
C6 C7 1.464(3)
C7 C8 1.392(3)
C7 C12 1.408(3)
C8 C9 1.392(3)
C9 C10 1.393(3)
C10 C11 1.410(3)
C10 C17 1.535(3)
C11 C12 1.383(3)
C13 C14 1.535(4)
C13 C15 1.526(4)
C13 C16 1.532(3)
C17 C18 1.534(4)
C17 C19 1.526(4)
C17 C20 1.520(4)
C22 C23 1.381(3)
C23 C24 1.386(4)
C24 C25 1.384(4)
C25 C26 1.384(3)
C31 C32 1.391(3)
C31 C36 1.406(3)
C32 C33 1.402(3)
C33 C34 1.397(3)
C33 C43 1.533(3)
C34 C35 1.389(3)
C35 C36 1.396(3)
C36 C37 1.465(3)
C37 C38 1.392(3)
C37 C42 1.411(3)
C38 C39 1.394(3)
C39 C40 1.392(3)
C40 C41 1.406(3)
C40 C47 1.535(3)
C41 C42 1.380(3)
C43 C44 1.537(3)
C43 C45 1.531(3)
C43 C46 1.533(3)
C47 C48 1.540(4)
C47 C49 1.539(3)
C47 C50 1.530(3)
C52 C53 1.383(3)
C53 C54 1.381(4)
C54 C55 1.388(4)
C55 C56 1.385(3)

loop_
_cod_changelog_entry_id
_cod_changelog_entry_author
_cod_changelog_entry_date
_cod_changelog_entry_text
1 'Vaitkus, Antanas' 2022-06-28T20:35:00+03:00
;
 Removed the '_chemical_name_systematic' data item that had an incorrect value.
;
